data_4330910
loop_
_publ_author_name
'Clare E. Rowland'
'Mercouri G. Kanatzidis'
'L. Soderholm'

_publ_contact_author_address
;Department of Chemistry
Northwestern University 
2145 Sheridan Rd. 
Evanston, IL 60208
;
_publ_contact_author_email m-kanatzidis@northwestern.edu
_publ_contact_author_name 'Mercouri G. Kanatzidis'
_publ_section_title
;
 Tetraalkylammonium Uranyl Isothiocyanates
;
_journal_name_full 'Inorganic Chemistry'
_journal_page_first 11798
_journal_page_last 11804
_journal_paper_doi 10.1021/ic301741u
_journal_volume 51
_journal_year 2012
_chemical_formula_moiety '3(C8 H20 N), C5 N5 O2 S5 U'
_chemical_formula_sum 'C29 H60 N8 O2 S5 U'
_chemical_formula_weight 951.23
_chemical_name_systematic
; 
 ? 
;
_space_group_IT_number 14
_symmetry_cell_setting monoclinic
_symmetry_space_group_name_Hall '-P 2yn'
_symmetry_space_group_name_H-M 'P 1 21/n 1'
_atom_sites_solution_hydrogens geom
_atom_sites_solution_primary direct
_atom_sites_solution_secondary difmap
_audit_creation_method SHELXL-97
_cell_angle_alpha 90.00
_cell_angle_beta 101.603(2)
_cell_angle_gamma 90.00
_cell_formula_units_Z 8
_cell_length_a 20.581(3)
_cell_length_b 20.318(3)
_cell_length_c 20.589(3)
_cell_measurement_reflns_used 9979
_cell_measurement_temperature 100(2)
_cell_measurement_theta_max 26.42
_cell_measurement_theta_min 4.1615
_cell_volume 8434(2)
_computing_cell_refinement 'ApexII software suite (Bruker AXS)'
_computing_data_collection 'ApexII software suite (Bruker AXS)'
_computing_data_reduction 'ApexII software suite (Bruker AXS)'
_computing_molecular_graphics 'ORTEP-3 for Windows (Farrugia, 1997)'
_computing_publication_material 'WinGX (Farrugia, 1998)'
_computing_structure_refinement 'SHELXL-97 (Sheldrick, 2008)'
_computing_structure_solution 'SHELXS-97 (Sheldrick, 2008)'
_diffrn_ambient_temperature 100(2)
_diffrn_measured_fraction_theta_full 0.996
_diffrn_measured_fraction_theta_max 0.996
_diffrn_measurement_device_type 'Bruker APEXII CCD'
_diffrn_measurement_method 'omega scans'
_diffrn_radiation_monochromator graphite
_diffrn_radiation_source 'fine-focus sealed tube'
_diffrn_radiation_type MoK\a
_diffrn_radiation_wavelength 0.71073
_diffrn_reflns_av_R_equivalents 0.0770
_diffrn_reflns_av_sigmaI/netI 0.0626
_diffrn_reflns_limit_h_max 24
_diffrn_reflns_limit_h_min -24
_diffrn_reflns_limit_k_max 24
_diffrn_reflns_limit_k_min -24
_diffrn_reflns_limit_l_max 24
_diffrn_reflns_limit_l_min -24
_diffrn_reflns_number 66260
_diffrn_reflns_theta_full 25.35
_diffrn_reflns_theta_max 25.35
_diffrn_reflns_theta_min 4.01
_exptl_absorpt_coefficient_mu 4.131
_exptl_absorpt_correction_T_max 0.662
_exptl_absorpt_correction_T_min 0.349
_exptl_absorpt_correction_type empirical
_exptl_absorpt_process_details SADABS
_exptl_crystal_colour yellow
_exptl_crystal_density_diffrn 1.498
_exptl_crystal_description block
_exptl_crystal_F_000 3824
_exptl_crystal_size_max 0.28
_exptl_crystal_size_mid 0.22
_exptl_crystal_size_min 0.10
_refine_diff_density_max 1.535
_refine_diff_density_min -0.731
_refine_diff_density_rms 0.155
_refine_ls_extinction_method none
_refine_ls_goodness_of_fit_ref 1.030
_refine_ls_hydrogen_treatment constr
_refine_ls_matrix_type full
_refine_ls_number_parameters 812
_refine_ls_number_reflns 15390
_refine_ls_number_restraints 0
_refine_ls_restrained_S_all 1.030
_refine_ls_R_factor_all 0.0621
_refine_ls_R_factor_gt 0.0431
_refine_ls_shift/su_max 0.001
_refine_ls_shift/su_mean 0.000
_refine_ls_structure_factor_coef Fsqd
_refine_ls_weighting_details 'calc w=1/[\s^2^(Fo^2^)+(0.0424P)^2^+0.0000P] where P=(Fo^2^+2Fc^2^)/3'
_refine_ls_weighting_scheme calc
_refine_ls_wR_factor_gt 0.0888
_refine_ls_wR_factor_ref 0.0974
_reflns_number_gt 12546
_reflns_number_total 15390
_reflns_threshold_expression >2sigma(I)
_cod_data_source_file ic301741u_si_002_3.cif
_cod_data_source_block 2
_cod_original_cell_volume 8433.7(19)
_cod_original_sg_symbol_H-M 'P 21/n'
_cod_database_code 4330910

loop_
_symmetry_equiv_pos_as_xyz
'x, y, z'
'-x+1/2, y+1/2, -z+1/2'
'-x, -y, -z'
'x-1/2, -y-1/2, z-1/2'

loop_
_atom_site_label
_atom_site_type_symbol
_atom_site_fract_x
_atom_site_fract_y
_atom_site_fract_z
_atom_site_U_iso_or_equiv
_atom_site_adp_type
_atom_site_occupancy
_atom_site_symmetry_multiplicity
_atom_site_calc_flag
_atom_site_refinement_flags
C10 C 0.7100(5) 0.1369(4) 0.5228(5) 0.025(2) Uani 1 1 d .
C11 C 0.6963(4) 0.3421(4) 0.5167(4) 0.020(2) Uani 1 1 d .
C12 C 0.6154(4) 0.4092(4) 0.6517(4) 0.0206(18) Uani 1 1 d .
C13 C 0.5618(5) 0.2475(4) 0.7746(5) 0.027(2) Uani 1 1 d .
C14 C 0.6236(4) 0.0681(4) 0.6675(4) 0.0241(19) Uani 1 1 d .
C20 C 0.8341(4) 0.5805(4) 0.3925(4) 0.024(2) Uani 1 1 d .
C21 C 0.7279(4) 0.7663(4) 0.4383(5) 0.022(2) Uani 1 1 d .
C22 C 0.8536(4) 0.9215(4) 0.3738(4) 0.0229(19) Uani 1 1 d .
C23 C 0.9843(4) 0.8429(4) 0.2887(5) 0.028(2) Uani 1 1 d .
C24 C 0.9775(4) 0.6373(4) 0.3020(5) 0.027(2) Uani 1 1 d .
C30 C 0.7118(4) 0.1116(4) 0.8296(4) 0.028(2) Uani 1 1 d .
H30A H 0.7075 0.0803 0.7934 0.034 Uiso 1 1 calc R
H30B H 0.6842 0.1493 0.8134 0.034 Uiso 1 1 calc R
C31 C 0.7821(5) 0.1341(5) 0.8463(5) 0.040(3) Uani 1 1 d .
H31A H 0.7943 0.1526 0.8075 0.060 Uiso 1 1 calc R
H31B H 0.8104 0.0973 0.8614 0.060 Uiso 1 1 calc R
H31C H 0.7870 0.1668 0.8806 0.060 Uiso 1 1 calc R
C32 C 0.7199(4) 0.0159(4) 0.9064(5) 0.029(2) Uani 1 1 d .
H32A H 0.7667 0.0254 0.9210 0.035 Uiso 1 1 calc R
H32B H 0.7039 -0.0004 0.9446 0.035 Uiso 1 1 calc R
C33 C 0.7130(5) -0.0385(4) 0.8559(5) 0.036(3) Uani 1 1 d .
H33A H 0.7376 -0.0763 0.8752 0.054 Uiso 1 1 calc R
H33B H 0.7300 -0.0240 0.8183 0.054 Uiso 1 1 calc R
H33C H 0.6671 -0.0500 0.8421 0.054 Uiso 1 1 calc R
C34 C 0.6106(4) 0.0677(5) 0.8570(4) 0.028(2) Uani 1 1 d .
H34A H 0.5902 0.1089 0.8400 0.034 Uiso 1 1 calc R
H34B H 0.6068 0.0375 0.8199 0.034 Uiso 1 1 calc R
C35 C 0.5716(5) 0.0396(6) 0.9059(6) 0.049(3) Uani 1 1 d .
H35A H 0.5263 0.0331 0.8840 0.074 Uiso 1 1 calc R
H35B H 0.5734 0.0697 0.9422 0.074 Uiso 1 1 calc R
H35C H 0.5905 -0.0018 0.9225 0.074 Uiso 1 1 calc R
C36 C 0.6923(4) 0.1252(4) 0.9441(4) 0.027(2) Uani 1 1 d .
H36A H 0.6760 0.1023 0.9790 0.033 Uiso 1 1 calc R
H36B H 0.7393 0.1330 0.9600 0.033 Uiso 1 1 calc R
C37 C 0.6587(4) 0.1893(4) 0.9334(4) 0.035(2) Uani 1 1 d .
H37A H 0.6671 0.2139 0.9740 0.053 Uiso 1 1 calc R
H37B H 0.6118 0.1826 0.9192 0.053 Uiso 1 1 calc R
H37C H 0.6752 0.2133 0.8999 0.053 Uiso 1 1 calc R
C40 C 0.4236(4) 0.2514(5) 0.3667(5) 0.031(2) Uani 1 1 d .
H40A H 0.3988 0.2489 0.4020 0.037 Uiso 1 1 calc R
H40B H 0.4230 0.2970 0.3526 0.037 Uiso 1 1 calc R
C41 C 0.3875(4) 0.2115(4) 0.3096(5) 0.037(2) Uani 1 1 d .
H41A H 0.3432 0.2281 0.2958 0.055 Uiso 1 1 calc R
H41B H 0.3859 0.1664 0.3229 0.055 Uiso 1 1 calc R
H41C H 0.4104 0.2145 0.2733 0.055 Uiso 1 1 calc R
C42 C 0.4994(5) 0.1606(4) 0.4150(4) 0.029(2) Uani 1 1 d .
H42A H 0.4872 0.1342 0.3752 0.035 Uiso 1 1 calc R
H42B H 0.5454 0.1509 0.4343 0.035 Uiso 1 1 calc R
C43 C 0.4567(5) 0.1392(4) 0.4640(5) 0.047(2) Uani 1 1 d .
H43A H 0.4633 0.0931 0.4734 0.071 Uiso 1 1 calc R
H43B H 0.4108 0.1471 0.4450 0.071 Uiso 1 1 calc R
H43C H 0.4691 0.1640 0.5043 0.071 Uiso 1 1 calc R
C44 C 0.5382(5) 0.2432(4) 0.3448(6) 0.034(2) Uani 1 1 d .
H44A H 0.5227 0.2138 0.3079 0.040 Uiso 1 1 calc R
H44B H 0.5314 0.2878 0.3280 0.040 Uiso 1 1 calc R
C45 C 0.6108(4) 0.2329(5) 0.3671(5) 0.035(3) Uani 1 1 d .
H45A H 0.6325 0.2406 0.3307 0.052 Uiso 1 1 calc R
H45B H 0.6190 0.1885 0.3826 0.052 Uiso 1 1 calc R
H45C H 0.6278 0.2629 0.4024 0.052 Uiso 1 1 calc R
C46 C 0.5193(5) 0.2759(4) 0.4554(5) 0.035(2) Uani 1 1 d .
H46A H 0.4912 0.2684 0.4873 0.042 Uiso 1 1 calc R
H46B H 0.5636 0.2611 0.4757 0.042 Uiso 1 1 calc R
C47 C 0.5223(6) 0.3494(4) 0.4439(5) 0.047(3) Uani 1 1 d .
H47A H 0.5383 0.3712 0.4853 0.070 Uiso 1 1 calc R
H47B H 0.4787 0.3653 0.4248 0.070 Uiso 1 1 calc R
H47C H 0.5517 0.3581 0.4141 0.070 Uiso 1 1 calc R
C50 C 0.8221(4) 0.3928(4) 0.1904(5) 0.033(2) Uani 1 1 d .
H50A H 0.7788 0.4127 0.1756 0.040 Uiso 1 1 calc R
H50B H 0.8257 0.3568 0.1604 0.040 Uiso 1 1 calc R
C51 C 0.8250(5) 0.3646(5) 0.2587(6) 0.051(3) Uani 1 1 d .
H51A H 0.7899 0.3331 0.2571 0.076 Uiso 1 1 calc R
H51B H 0.8199 0.3994 0.2888 0.076 Uiso 1 1 calc R
H51C H 0.8670 0.3433 0.2736 0.076 Uiso 1 1 calc R
C52 C 0.8705(4) 0.5028(4) 0.2287(5) 0.029(2) Uani 1 1 d .
H52A H 0.8777 0.4878 0.2743 0.035 Uiso 1 1 calc R
H52B H 0.9063 0.5328 0.2251 0.035 Uiso 1 1 calc R
C53 C 0.8054(5) 0.5404(5) 0.2130(5) 0.046(3) Uani 1 1 d .
H53A H 0.8072 0.5769 0.2431 0.069 Uiso 1 1 calc R
H53B H 0.7696 0.5117 0.2179 0.069 Uiso 1 1 calc R
H53C H 0.7982 0.5565 0.1683 0.069 Uiso 1 1 calc R
C54 C 0.8622(5) 0.4645(5) 0.1119(5) 0.033(2) Uani 1 1 d .
H54A H 0.8632 0.4256 0.0849 0.040 Uiso 1 1 calc R
H54B H 0.8179 0.4830 0.1002 0.040 Uiso 1 1 calc R
C55 C 0.9101(5) 0.5134(5) 0.0946(6) 0.044(3) Uani 1 1 d .
H55A H 0.8982 0.5237 0.0483 0.066 Uiso 1 1 calc R
H55B H 0.9541 0.4952 0.1044 0.066 Uiso 1 1 calc R
H55C H 0.9090 0.5528 0.1202 0.066 Uiso 1 1 calc R
C56 C 0.9439(4) 0.4169(4) 0.2064(5) 0.030(2) Uani 1 1 d .
H56A H 0.9753 0.4523 0.2052 0.036 Uiso 1 1 calc R
H56B H 0.9494 0.4025 0.2522 0.036 Uiso 1 1 calc R
C57 C 0.9608(5) 0.3610(5) 0.1660(5) 0.054(3) Uani 1 1 d .
H57A H 1.0056 0.3471 0.1831 0.081 Uiso 1 1 calc R
H57B H 0.9567 0.3749 0.1208 0.081 Uiso 1 1 calc R
H57C H 0.9311 0.3250 0.1680 0.081 Uiso 1 1 calc R
C60 C 0.9073(4) 0.9741(4) 0.6361(4) 0.0216(19) Uani 1 1 d .
H60A H 0.9173 0.9923 0.6806 0.026 Uiso 1 1 calc R
H60B H 0.9372 0.9375 0.6349 0.026 Uiso 1 1 calc R
C61 C 0.9210(5) 1.0263(5) 0.5881(5) 0.033(2) Uani 1 1 d .
H61A H 0.9664 1.0400 0.6003 0.049 Uiso 1 1 calc R
H61B H 0.8925 1.0634 0.5897 0.049 Uiso 1 1 calc R
H61C H 0.9128 1.0085 0.5440 0.049 Uiso 1 1 calc R
C62 C 0.8352(4) 0.8968(4) 0.6754(4) 0.028(2) Uani 1 1 d .
H62A H 0.8489 0.9175 0.7184 0.034 Uiso 1 1 calc R
H62B H 0.8677 0.8633 0.6716 0.034 Uiso 1 1 calc R
C63 C 0.7691(5) 0.8634(4) 0.6735(5) 0.034(2) Uani 1 1 d .
H63A H 0.7735 0.8319 0.7089 0.051 Uiso 1 1 calc R
H63B H 0.7554 0.8412 0.6318 0.051 Uiso 1 1 calc R
H63C H 0.7365 0.8957 0.6787 0.051 Uiso 1 1 calc R
C64 C 0.7877(4) 1.0020(4) 0.6266(5) 0.026(2) Uani 1 1 d .
H64A H 0.7898 1.0337 0.5920 0.031 Uiso 1 1 calc R
H64B H 0.7435 0.9830 0.6173 0.031 Uiso 1 1 calc R
C65 C 0.7962(4) 1.0381(4) 0.6910(5) 0.036(2) Uani 1 1 d .
H65A H 0.7625 1.0713 0.6880 0.053 Uiso 1 1 calc R
H65B H 0.8392 1.0585 0.7005 0.053 Uiso 1 1 calc R
H65C H 0.7924 1.0077 0.7258 0.053 Uiso 1 1 calc R
C66 C 0.8186(4) 0.9188(4) 0.5539(4) 0.030(2) Uani 1 1 d .
H66A H 0.7749 0.8992 0.5487 0.036 Uiso 1 1 calc R
H66B H 0.8156 0.9542 0.5218 0.036 Uiso 1 1 calc R
C67 C 0.8649(5) 0.8683(4) 0.5375(5) 0.036(2) Uani 1 1 d .
H67A H 0.8491 0.8528 0.4931 0.055 Uiso 1 1 calc R
H67B H 0.8672 0.8321 0.5679 0.055 Uiso 1 1 calc R
H67C H 0.9081 0.8872 0.5410 0.055 Uiso 1 1 calc R
C70 C 0.6361(4) 0.5531(4) 0.4071(4) 0.026(2) Uani 1 1 d .
H70A H 0.6739 0.5238 0.4106 0.032 Uiso 1 1 calc R
H70B H 0.6511 0.5921 0.4329 0.032 Uiso 1 1 calc R
C71 C 0.5847(5) 0.5196(5) 0.4375(5) 0.043(3) Uani 1 1 d .
H71A H 0.6032 0.5092 0.4829 0.064 Uiso 1 1 calc R
H71B H 0.5706 0.4799 0.4136 0.064 Uiso 1 1 calc R
H71C H 0.5473 0.5484 0.4354 0.064 Uiso 1 1 calc R
C72 C 0.5948(5) 0.5144(4) 0.2900(5) 0.031(2) Uani 1 1 d .
H72A H 0.5544 0.4960 0.2999 0.037 Uiso 1 1 calc R
H72B H 0.5846 0.5296 0.2444 0.037 Uiso 1 1 calc R
C73 C 0.6451(5) 0.4607(4) 0.2953(5) 0.035(2) Uani 1 1 d .
H73A H 0.6280 0.4258 0.2652 0.053 Uiso 1 1 calc R
H73B H 0.6547 0.4440 0.3398 0.053 Uiso 1 1 calc R
H73C H 0.6850 0.4778 0.2842 0.053 Uiso 1 1 calc R
C74 C 0.5530(4) 0.6173(4) 0.3261(5) 0.027(2) Uani 1 1 d .
H74A H 0.5396 0.6290 0.2797 0.032 Uiso 1 1 calc R
H74B H 0.5171 0.5922 0.3382 0.032 Uiso 1 1 calc R
C75 C 0.5625(5) 0.6791(4) 0.3664(5) 0.043(3) Uani 1 1 d .
H75A H 0.5219 0.7038 0.3584 0.064 Uiso 1 1 calc R
H75B H 0.5970 0.7050 0.3539 0.064 Uiso 1 1 calc R
H75C H 0.5745 0.6681 0.4126 0.064 Uiso 1 1 calc R
C76 C 0.6733(4) 0.6092(4) 0.3156(5) 0.032(2) Uani 1 1 d .
H76A H 0.6873 0.6439 0.3476 0.038 Uiso 1 1 calc R
H76B H 0.7098 0.5783 0.3193 0.038 Uiso 1 1 calc R
C77 C 0.6612(5) 0.6386(5) 0.2478(5) 0.037(2) Uani 1 1 d .
H77A H 0.7009 0.6600 0.2409 0.055 Uiso 1 1 calc R
H77B H 0.6260 0.6703 0.2436 0.055 Uiso 1 1 calc R
H77C H 0.6490 0.6046 0.2153 0.055 Uiso 1 1 calc R
C80 C 0.1583(6) 0.7313(6) 0.4565(8) 0.068(4) Uani 1 1 d .
H80A H 0.1925 0.7644 0.4693 0.082 Uiso 1 1 calc R
H80B H 0.1793 0.6886 0.4648 0.082 Uiso 1 1 calc R
C81 C 0.1310(5) 0.7377(6) 0.3830(6) 0.057(4) Uani 1 1 d .
H81A H 0.1664 0.7331 0.3593 0.086 Uiso 1 1 calc R
H81B H 0.1107 0.7801 0.3739 0.086 Uiso 1 1 calc R
H81C H 0.0986 0.7039 0.3692 0.086 Uiso 1 1 calc R
C82 C 0.0885(6) 0.8124(6) 0.4952(6) 0.067(4) Uani 1 1 d .
H82A H 0.1290 0.8378 0.4986 0.081 Uiso 1 1 calc R
H82B H 0.0617 0.8201 0.4514 0.081 Uiso 1 1 calc R
C83 C 0.0520(5) 0.8375(5) 0.5451(5) 0.039(2) Uani 1 1 d .
H83A H 0.0424 0.8834 0.5373 0.058 Uiso 1 1 calc R
H83B H 0.0786 0.8318 0.5887 0.058 Uiso 1 1 calc R
H83C H 0.0112 0.8135 0.5418 0.058 Uiso 1 1 calc R
C84 C 0.0486(6) 0.7008(6) 0.4787(6) 0.061(3) Uani 1 1 d .
H84A H 0.0288 0.7164 0.4346 0.073 Uiso 1 1 calc R
H84B H 0.0178 0.7114 0.5071 0.073 Uiso 1 1 calc R
C85 C 0.0523(7) 0.6278(5) 0.4752(6) 0.068(4) Uani 1 1 d .
H85A H 0.0086 0.6103 0.4594 0.102 Uiso 1 1 calc R
H85B H 0.0700 0.6105 0.5185 0.102 Uiso 1 1 calc R
H85C H 0.0805 0.6156 0.4453 0.102 Uiso 1 1 calc R
C86 C 0.1424(6) 0.7217(6) 0.5707(6) 0.064(3) Uani 1 1 d .
H86A H 0.1098 0.7250 0.5987 0.077 Uiso 1 1 calc R
H86B H 0.1546 0.6756 0.5702 0.077 Uiso 1 1 calc R
C87 C 0.2003(5) 0.7565(5) 0.6041(5) 0.043(3) Uani 1 1 d .
H87A H 0.2157 0.7376 0.6472 0.065 Uiso 1 1 calc R
H87B H 0.1894 0.8019 0.6087 0.065 Uiso 1 1 calc R
H87C H 0.2344 0.7531 0.5787 0.065 Uiso 1 1 calc R
N10 N 0.6869(4) 0.1669(3) 0.5603(4) 0.0295(18) Uani 1 1 d .
N11 N 0.6803(4) 0.3055(3) 0.5548(4) 0.0278(17) Uani 1 1 d .
N12 N 0.6285(4) 0.3537(3) 0.6622(4) 0.0270(16) Uani 1 1 d .
N13 N 0.6026(4) 0.2418(3) 0.7422(4) 0.0248(19) Uani 1 1 d .
N14 N 0.6355(4) 0.1238(3) 0.6719(4) 0.0295(18) Uani 1 1 d .
N20 N 0.8340(4) 0.6370(4) 0.3804(4) 0.0314(19) Uani 1 1 d .
N21 N 0.7607(4) 0.7572(3) 0.4007(4) 0.028(2) Uani 1 1 d .
N22 N 0.8404(4) 0.8667(3) 0.3596(4) 0.0276(18) Uani 1 1 d .
N23 N 0.9485(4) 0.8118(3) 0.3124(4) 0.0314(19) Uani 1 1 d .
N24 N 0.9413(4) 0.6730(4) 0.3208(4) 0.0321(19) Uani 1 1 d .
N30 N 0.6844(3) 0.0802(3) 0.8849(4) 0.0240(17) Uani 1 1 d .
N40 N 0.4941(4) 0.2332(3) 0.3953(4) 0.0233(17) Uani 1 1 d .
N50 N 0.8744(3) 0.4436(3) 0.1841(4) 0.0257(17) Uani 1 1 d .
N60 N 0.8366(3) 0.9483(3) 0.6225(3) 0.0199(16) Uani 1 1 d .
N70 N 0.6143(3) 0.5734(3) 0.3346(4) 0.0203(16) Uani 1 1 d .
N80 N 0.1069(4) 0.7388(4) 0.5012(4) 0.0269(19) Uani 1 1 d .
O10 O 0.5671(3) 0.2322(3) 0.5959(3) 0.0298(17) Uani 1 1 d .
O11 O 0.7299(3) 0.2416(3) 0.6898(4) 0.0283(17) Uani 1 1 d .
O20 O 0.9107(3) 0.7545(3) 0.4343(3) 0.0246(16) Uani 1 1 d .
O21 O 0.8126(3) 0.7442(3) 0.2724(4) 0.0274(17) Uani 1 1 d .
S10 S 0.74458(13) 0.09455(11) 0.47129(12) 0.0284(6) Uani 1 1 d .
S11 S 0.71973(12) 0.39403(11) 0.46643(12) 0.0306(6) Uani 1 1 d .
S12 S 0.59675(12) 0.48600(10) 0.64031(15) 0.0361(6) Uani 1 1 d .
S13 S 0.50540(13) 0.25598(15) 0.81858(14) 0.0423(7) Uani 1 1 d .
S14 S 0.60871(13) -0.00971(11) 0.66307(17) 0.0496(8) Uani 1 1 d .
S20 S 0.83242(13) 0.50317(11) 0.40759(12) 0.0361(6) Uani 1 1 d .
S21 S 0.67998(13) 0.78012(14) 0.49021(14) 0.0428(6) Uani 1 1 d .
S22 S 0.87032(14) 0.99827(11) 0.39357(13) 0.0405(6) Uani 1 1 d .
S23 S 1.03456(12) 0.88665(10) 0.25381(13) 0.0337(5) Uani 1 1 d .
S24 S 1.02819(12) 0.58873(10) 0.27378(14) 0.0322(6) Uani 1 1 d .
U1 U 0.649027(18) 0.237620(12) 0.641270(18) 0.02184(9) Uani 1 1 d .
U2 U 0.862584(19) 0.75004(6) 0.353013(19) 0.02205(8) Uani 1 1 d .

loop_
_atom_site_aniso_label
_atom_site_aniso_U_11
_atom_site_aniso_U_22
_atom_site_aniso_U_33
_atom_site_aniso_U_23
_atom_site_aniso_U_13
_atom_site_aniso_U_12
C10 0.034(6) 0.024(4) 0.017(5) -0.002(4) 0.003(4) -0.007(4)
C11 0.013(4) 0.021(4) 0.026(5) -0.005(4) 0.008(4) 0.006(3)
C12 0.015(4) 0.036(5) 0.011(5) -0.002(3) 0.004(3) -0.004(3)
C13 0.028(6) 0.020(4) 0.027(6) -0.001(3) -0.008(5) 0.003(3)
C14 0.014(5) 0.031(4) 0.030(6) 0.002(4) 0.012(4) 0.001(4)
C20 0.015(5) 0.044(6) 0.016(5) -0.005(4) 0.009(4) 0.001(4)
C21 0.019(5) 0.033(5) 0.014(5) 0.005(4) 0.005(4) -0.003(4)
C22 0.017(5) 0.038(5) 0.014(5) 0.007(4) 0.005(3) 0.004(4)
C23 0.028(6) 0.025(4) 0.029(6) -0.003(4) -0.003(4) 0.006(4)
C24 0.021(5) 0.019(4) 0.039(7) 0.004(4) 0.002(4) -0.006(4)
C30 0.040(6) 0.021(4) 0.023(5) 0.007(4) 0.006(4) 0.002(4)
C31 0.044(6) 0.039(5) 0.042(7) 0.003(4) 0.022(5) 0.002(5)
C32 0.029(5) 0.021(4) 0.039(6) 0.011(4) 0.010(4) 0.002(4)
C33 0.034(6) 0.016(4) 0.057(7) 0.002(4) 0.006(5) 0.007(4)
C34 0.022(5) 0.033(5) 0.031(6) -0.005(4) 0.007(4) 0.002(4)
C35 0.035(6) 0.063(8) 0.050(7) -0.003(6) 0.010(5) -0.010(5)
C36 0.023(5) 0.042(5) 0.015(5) -0.003(4) 0.000(4) 0.000(4)
C37 0.037(6) 0.042(5) 0.026(5) -0.004(4) 0.005(4) 0.003(4)
C40 0.025(5) 0.046(5) 0.023(5) -0.001(4) 0.009(4) 0.013(4)
C41 0.020(5) 0.037(5) 0.050(7) -0.010(4) 0.002(4) 0.005(4)
C42 0.039(6) 0.022(4) 0.029(5) -0.005(4) 0.011(4) 0.003(4)
C43 0.061(7) 0.030(4) 0.055(7) 0.007(4) 0.021(5) -0.003(4)
C44 0.018(5) 0.047(6) 0.034(7) 0.003(4) 0.001(4) -0.001(4)
C45 0.020(5) 0.056(6) 0.029(7) -0.003(5) 0.009(5) 0.008(4)
C46 0.044(6) 0.030(5) 0.031(6) 0.003(4) 0.008(5) 0.005(4)
C47 0.059(8) 0.038(6) 0.044(7) -0.012(5) 0.011(6) -0.002(5)
C50 0.022(5) 0.027(5) 0.044(7) 0.008(4) -0.007(4) -0.016(4)
C51 0.037(6) 0.043(6) 0.073(9) 0.015(5) 0.013(6) -0.010(5)
C52 0.026(5) 0.032(5) 0.031(6) -0.009(4) 0.009(4) -0.006(4)
C53 0.050(7) 0.057(6) 0.033(6) -0.003(5) 0.012(5) 0.017(5)
C54 0.033(6) 0.035(5) 0.029(6) 0.003(4) 0.001(5) 0.008(4)
C55 0.039(6) 0.040(8) 0.059(8) 0.020(6) 0.023(5) 0.014(5)
C56 0.022(5) 0.033(5) 0.035(6) 0.005(4) 0.004(4) 0.007(4)
C57 0.052(7) 0.063(7) 0.043(7) 0.015(5) 0.000(5) 0.028(5)
C60 0.018(5) 0.025(4) 0.019(5) -0.002(3) -0.004(4) 0.003(3)
C61 0.033(5) 0.047(6) 0.019(5) 0.003(4) 0.009(4) -0.013(4)
C62 0.031(5) 0.036(5) 0.019(5) 0.008(4) 0.009(4) 0.000(4)
C63 0.044(6) 0.039(5) 0.020(6) 0.004(4) 0.010(5) -0.004(4)
C64 0.017(5) 0.022(5) 0.038(6) 0.007(4) 0.003(4) 0.008(4)
C65 0.023(5) 0.041(5) 0.044(7) -0.019(5) 0.009(4) 0.001(4)
C66 0.033(5) 0.028(5) 0.025(5) -0.001(4) -0.006(4) -0.011(4)
C67 0.050(6) 0.030(5) 0.030(6) -0.012(4) 0.010(5) -0.005(4)
C70 0.031(5) 0.025(5) 0.022(5) 0.001(4) 0.002(4) 0.007(4)
C71 0.046(7) 0.044(7) 0.036(6) 0.010(5) 0.003(5) 0.010(5)
C72 0.038(6) 0.029(5) 0.025(6) -0.002(4) 0.003(4) -0.001(4)
C73 0.050(7) 0.029(5) 0.025(6) -0.006(4) 0.004(5) -0.002(4)
C74 0.022(5) 0.025(4) 0.036(6) 0.008(4) 0.011(4) -0.001(4)
C75 0.039(6) 0.036(5) 0.050(7) -0.005(5) 0.005(5) 0.015(4)
C76 0.029(5) 0.024(5) 0.044(7) -0.002(4) 0.010(4) -0.002(4)
C77 0.025(5) 0.047(6) 0.045(7) 0.012(5) 0.023(5) 0.004(4)
C80 0.038(8) 0.070(8) 0.100(13) 0.027(8) 0.023(7) 0.013(6)
C81 0.033(7) 0.107(10) 0.033(8) -0.007(6) 0.011(6) 0.017(6)
C82 0.046(7) 0.083(9) 0.070(9) -0.002(7) 0.008(6) -0.015(6)
C83 0.039(6) 0.032(5) 0.044(6) -0.013(4) 0.007(5) -0.002(4)
C84 0.053(8) 0.089(9) 0.046(8) 0.004(7) 0.021(6) 0.005(7)
C85 0.108(10) 0.034(6) 0.058(9) 0.006(5) 0.006(7) 0.000(6)
C86 0.073(9) 0.078(8) 0.047(8) 0.026(7) 0.027(6) 0.027(8)
C87 0.034(5) 0.060(7) 0.033(6) -0.005(5) 0.001(5) -0.016(5)
N10 0.038(5) 0.026(4) 0.026(5) -0.003(3) 0.011(4) -0.006(3)
N11 0.024(4) 0.033(4) 0.029(5) -0.003(3) 0.012(3) -0.004(3)
N12 0.030(4) 0.026(3) 0.027(5) -0.006(3) 0.010(3) -0.002(3)
N13 0.022(5) 0.025(4) 0.028(5) 0.000(3) 0.007(4) 0.001(3)
N14 0.038(5) 0.030(4) 0.023(4) -0.001(3) 0.013(3) 0.004(3)
N20 0.030(5) 0.034(5) 0.034(5) -0.003(4) 0.013(4) 0.003(3)
N21 0.021(5) 0.036(4) 0.025(5) 0.000(3) 0.001(4) -0.002(3)
N22 0.031(5) 0.018(4) 0.035(5) -0.002(3) 0.011(4) -0.004(3)
N23 0.028(5) 0.027(4) 0.043(5) -0.005(3) 0.015(4) -0.006(3)
N24 0.029(5) 0.038(4) 0.030(5) 0.003(3) 0.007(4) -0.002(3)
N30 0.027(4) 0.022(4) 0.022(4) -0.001(3) 0.003(3) -0.002(3)
N40 0.019(4) 0.030(4) 0.020(5) -0.002(3) 0.003(3) 0.000(3)
N50 0.014(4) 0.033(4) 0.029(5) 0.001(3) 0.001(3) -0.005(3)
N60 0.023(4) 0.018(3) 0.017(4) -0.004(3) 0.001(3) -0.003(3)
N70 0.016(4) 0.027(4) 0.017(4) 0.000(3) 0.003(3) -0.002(3)
N80 0.021(4) 0.036(4) 0.024(5) -0.006(3) 0.006(3) 0.003(3)
O10 0.037(4) 0.032(3) 0.019(4) 0.008(3) 0.003(3) -0.003(3)
O11 0.027(4) 0.027(3) 0.032(5) -0.006(3) 0.008(3) -0.001(2)
O20 0.035(4) 0.021(3) 0.015(4) 0.002(3) -0.001(3) 0.000(3)
O21 0.028(4) 0.031(3) 0.026(4) -0.003(3) 0.010(3) -0.001(3)
S10 0.0367(15) 0.0258(12) 0.0237(14) -0.0032(9) 0.0084(11) -0.0034(9)
S11 0.0321(14) 0.0274(12) 0.0329(15) 0.0114(10) 0.0083(11) 0.0042(10)
S12 0.0308(13) 0.0253(11) 0.0519(17) 0.0039(11) 0.0079(11) -0.0004(9)
S13 0.0296(14) 0.0701(18) 0.0307(15) 0.0056(12) 0.0144(11) 0.0135(12)
S14 0.0356(15) 0.0267(11) 0.090(2) -0.0007(13) 0.0215(14) -0.0078(11)
S20 0.0511(16) 0.0265(12) 0.0312(15) 0.0038(10) 0.0095(12) 0.0030(11)
S21 0.0322(15) 0.0665(18) 0.0332(16) -0.0064(14) 0.0146(12) -0.0015(13)
S22 0.0643(19) 0.0283(11) 0.0286(15) -0.0012(10) 0.0087(13) -0.0026(11)
S23 0.0332(14) 0.0336(11) 0.0366(17) -0.0100(11) 0.0122(11) -0.0148(11)
S24 0.0228(14) 0.0259(11) 0.0489(17) -0.0020(10) 0.0097(11) 0.0029(9)
U1 0.0210(2) 0.02427(13) 0.0203(2) -0.00037(12) 0.00426(13) -0.00029(12)
U2 0.0197(2) 0.02758(14) 0.0190(2) -0.00077(16) 0.00424(12) 0.00027(17)

loop_
_atom_type_symbol
_atom_type_description
_atom_type_scat_dispersion_real
_atom_type_scat_dispersion_imag
_atom_type_scat_source
C C 0.0033 0.0016 'International Tables Vol C Tables 4.2.6.8 and 6.1.1.4'
H H 0.0000 0.0000 'International Tables Vol C Tables 4.2.6.8 and 6.1.1.4'
N N 0.0061 0.0033 'International Tables Vol C Tables 4.2.6.8 and 6.1.1.4'
O O 0.0106 0.0060 'International Tables Vol C Tables 4.2.6.8 and 6.1.1.4'
S S 0.1246 0.1234 'International Tables Vol C Tables 4.2.6.8 and 6.1.1.4'
U U -9.6767 9.6646 'International Tables Vol C Tables 4.2.6.8 and 6.1.1.4'

loop_
_geom_angle_atom_site_label_1
_geom_angle_atom_site_label_2
_geom_angle_atom_site_label_3
_geom_angle
N10 C10 S10 178.5(9)
N11 C11 S11 178.0(8)
N12 C12 S12 177.6(8)
N13 C13 S13 179.3(9)
N14 C14 S14 178.4(9)
N20 C20 S20 178.5(9)
N21 C21 S21 178.5(9)
N22 C22 S22 178.7(9)
N23 C23 S23 179.1(9)
N24 C24 S24 178.2(8)
C31 C30 N30 116.7(7)
C33 C32 N30 117.2(7)
C35 C34 N30 115.5(7)
C37 C36 N30 116.5(7)
C41 C40 N40 117.6(7)
C43 C42 N40 115.5(7)
C45 C44 N40 118.1(8)
C47 C46 N40 117.0(8)
C51 C50 N50 116.3(7)
C53 C52 N50 114.8(7)
C55 C54 N50 115.6(8)
C57 C56 N50 114.6(8)
C61 C60 N60 114.8(7)
N60 C62 C63 116.1(7)
C65 C64 N60 116.6(7)
C67 C66 N60 116.0(7)
C71 C70 N70 116.0(7)
C73 C72 N70 116.0(7)
C75 C74 N70 114.5(7)
C77 C76 N70 116.0(7)
C81 C80 N80 115.3(9)
C83 C82 N80 115.4(9)
N80 C84 C85 120.6(10)
C87 C86 N80 122.4(9)
C10 N10 U1 173.8(7)
C11 N11 U1 174.8(7)
C12 N12 U1 159.6(6)
C13 N13 U1 157.6(8)
C14 N14 U1 160.8(7)
C20 N20 U2 165.8(7)
C21 N21 U2 159.6(8)
C22 N22 U2 155.3(7)
C23 N23 U2 173.7(8)
C24 N24 U2 176.4(8)
C36 N30 C30 110.9(6)
C36 N30 C32 108.5(6)
C30 N30 C32 110.7(7)
C36 N30 C34 110.0(6)
C30 N30 C34 106.3(6)
C32 N30 C34 110.4(6)
C40 N40 C46 108.9(6)
C40 N40 C44 111.2(7)
C46 N40 C44 109.1(7)
C40 N40 C42 110.8(7)
C46 N40 C42 109.9(7)
C44 N40 C42 106.9(6)
C56 N50 C50 112.0(6)
C56 N50 C54 110.9(7)
C50 N50 C54 107.1(6)
C56 N50 C52 105.1(6)
C50 N50 C52 111.3(7)
C54 N50 C52 110.5(7)
C64 N60 C66 107.5(6)
C64 N60 C62 110.6(7)
C66 N60 C62 111.3(6)
C64 N60 C60 111.5(6)
C66 N60 C60 110.8(7)
C62 N60 C60 105.2(6)
C72 N70 C74 106.2(6)
C72 N70 C70 111.5(6)
C74 N70 C70 110.1(7)
C72 N70 C76 110.4(7)
C74 N70 C76 112.0(6)
C70 N70 C76 106.6(6)
C84 N80 C86 113.5(9)
C84 N80 C82 108.8(8)
C86 N80 C82 111.3(8)
C84 N80 C80 112.8(9)
C86 N80 C80 106.5(8)
C82 N80 C80 103.6(8)
O10 U1 O11 177.4(3)
O10 U1 N14 86.0(2)
O11 U1 N14 92.3(3)
O10 U1 N11 90.8(3)
O11 U1 N11 91.8(3)
N14 U1 N11 142.1(2)
O10 U1 N10 90.2(3)
O11 U1 N10 91.1(3)
N14 U1 N10 71.7(2)
N11 U1 N10 70.6(2)
O10 U1 N12 88.5(3)
O11 U1 N12 91.9(2)
N14 U1 N12 147.0(2)
N11 U1 N12 70.4(2)
N10 U1 N12 140.9(2)
O10 U1 N13 87.5(3)
O11 U1 N13 90.1(3)
N14 U1 N13 74.3(2)
N11 U1 N13 143.4(2)
N10 U1 N13 146.0(2)
N12 U1 N13 73.0(2)
O20 U2 O21 178.3(4)
O20 U2 N22 88.5(3)
O21 U2 N22 92.1(2)
O20 U2 N24 90.8(3)
O21 U2 N24 89.7(3)
N22 U2 N24 141.8(2)
O20 U2 N23 89.5(3)
O21 U2 N23 92.1(3)
N22 U2 N23 71.0(2)
N24 U2 N23 70.8(2)
O20 U2 N20 86.8(3)
O21 U2 N20 91.8(3)
N22 U2 N20 147.4(3)
N24 U2 N20 70.5(2)
N23 U2 N20 141.1(2)
O20 U2 N21 88.8(3)
O21 U2 N21 89.8(3)
N22 U2 N21 74.8(2)
N24 U2 N21 143.4(2)
N23 U2 N21 145.8(2)
N20 U2 N21 72.9(2)

loop_
_geom_bond_atom_site_label_1
_geom_bond_atom_site_label_2
_geom_bond_distance
C10 N10 1.159(11)
C10 S10 1.635(9)
C11 N11 1.174(11)
C11 S11 1.618(9)
C12 N12 1.170(9)
C12 S12 1.614(8)
C13 N13 1.178(13)
C13 S13 1.619(12)
C14 N14 1.159(9)
C14 S14 1.609(8)
C20 N20 1.175(11)
C20 S20 1.603(9)
C21 N21 1.139(12)
C21 S21 1.619(10)
C22 N22 1.169(11)
C22 S22 1.632(9)
C23 N23 1.151(11)
C23 S23 1.636(9)
C24 N24 1.162(11)
C24 S24 1.625(9)
C30 C31 1.491(12)
C30 N30 1.510(11)
C32 C33 1.505(12)
C32 N30 1.519(10)
C34 C35 1.519(12)
C34 N30 1.532(10)
C36 C37 1.472(11)
C36 N30 1.506(10)
C40 C41 1.497(12)
C40 N40 1.498(11)
C42 C43 1.527(12)
C42 N40 1.528(10)
C44 C45 1.487(12)
C44 N40 1.524(13)
C46 C47 1.514(12)
C46 N40 1.517(11)
C50 C51 1.508(13)
C50 N50 1.514(10)
C52 C53 1.521(12)
C52 N50 1.524(10)
C54 C55 1.494(13)
C54 N50 1.518(11)
C56 C57 1.490(12)
C56 N50 1.514(10)
C60 C61 1.512(12)
C60 N60 1.520(10)
C62 N60 1.513(10)
C62 C63 1.514(11)
C64 C65 1.493(12)
C64 N60 1.499(10)
C66 C67 1.485(12)
C66 N60 1.510(10)
C70 C71 1.496(13)
C70 N70 1.527(11)
C72 C73 1.494(12)
C72 N70 1.514(10)
C74 C75 1.496(12)
C74 N70 1.526(10)
C76 C77 1.493(12)
C76 N70 1.530(11)
C80 C81 1.509(17)
C80 N80 1.544(15)
C82 C83 1.481(14)
C82 N80 1.541(13)
C84 N80 1.423(13)
C84 C85 1.488(14)
C86 C87 1.436(15)
C86 N80 1.511(14)
N10 U1 2.444(7)
N11 U1 2.439(8)
N12 U1 2.449(6)
N13 U1 2.458(9)
N14 U1 2.427(7)
N20 U2 2.464(8)
N21 U2 2.492(9)
N22 U2 2.423(7)
N23 U2 2.448(7)
N24 U2 2.438(8)
O10 U1 1.759(6)
O11 U1 1.762(7)
O20 U2 1.767(6)
O21 U2 1.772(7)
